data_4070034
loop_
_publ_author_name
'Partyka, David V.'
'Gao, Lei'
'Teets, Thomas S.'
'Updegraff, James B.'
'Deligonul, Nihal'
'Gray, Thomas G.'

_publ_section_title
;
 Copper-Catalyzed Huisgen [3 + 2] Cycloaddition of Gold(I) Alkynyls with
 Benzyl Azide. Syntheses, Structures, and Optical Properties
;
_journal_issue 21
_journal_name_full Organometallics
_journal_page_first 6171
_journal_paper_doi 10.1021/om9005774
_journal_volume 28
_journal_year 2009
_chemical_formula_moiety 'C30 H50 Au N3 P Si'
_chemical_formula_sum 'C30 H50 Au N3 P Si'
_chemical_formula_weight 708.76
_chemical_name_systematic
;

 ?

;
_space_group_IT_number 14
_symmetry_cell_setting monoclinic
_symmetry_space_group_name_Hall '-P 2ybc'
_symmetry_space_group_name_H-M 'P 1 21/c 1'
_atom_sites_solution_hydrogens geom
_atom_sites_solution_primary direct
_atom_sites_solution_secondary difmap
_audit_creation_method SHELXL-97
_cell_angle_alpha 90.00
_cell_angle_beta 104.821(2)
_cell_angle_gamma 90.00
_cell_formula_units_Z 4
_cell_length_a 15.331(4)
_cell_length_b 10.891(3)
_cell_length_c 19.294(5)
_cell_measurement_reflns_used 9913
_cell_measurement_temperature 100(2)
_cell_measurement_theta_max 26.89
_cell_measurement_theta_min 2.17
_cell_volume 3114.3(14)
_computing_cell_refinement 'Bruker SMART'
_computing_data_collection 'Bruker SMART'
_computing_data_reduction 'Bruker SAINT'
_computing_molecular_graphics 'Bruker SHELXTL'
_computing_publication_material 'Bruker SHELXTL'
_computing_structure_refinement 'SHELXL-97 (Sheldrick, 1997)'
_computing_structure_solution 'SHELXS-97 (Sheldrick, 1990)'
_diffrn_ambient_temperature 296(2)
_diffrn_measured_fraction_theta_full 0.972
_diffrn_measured_fraction_theta_max 0.972
_diffrn_measurement_device_type 'Bruker AXS APEX II CCD area detector'
_diffrn_measurement_method 'phi and omega scans'
_diffrn_radiation_monochromator graphite
_diffrn_radiation_source 'fine-focus sealed tube'
_diffrn_radiation_type MoK\a
_diffrn_radiation_wavelength 0.71073
_diffrn_reflns_av_R_equivalents 0.0509
_diffrn_reflns_av_sigmaI/netI 0.0463
_diffrn_reflns_limit_h_max 19
_diffrn_reflns_limit_h_min -19
_diffrn_reflns_limit_k_max 13
_diffrn_reflns_limit_k_min -13
_diffrn_reflns_limit_l_max 24
_diffrn_reflns_limit_l_min -24
_diffrn_reflns_number 31641
_diffrn_reflns_theta_full 26.99
_diffrn_reflns_theta_max 26.99
_diffrn_reflns_theta_min 1.37
_diffrn_standards_decay_% none
_diffrn_standards_number 0
_exptl_absorpt_coefficient_mu 4.836
_exptl_absorpt_correction_T_max 0.6183
_exptl_absorpt_correction_T_min 0.3551
_exptl_absorpt_correction_type multi-scan
_exptl_absorpt_process_details 'AXScale in APEX2 (Bruker, 2004)'
_exptl_crystal_colour colourless
_exptl_crystal_density_diffrn 1.512
_exptl_crystal_density_meas ?
_exptl_crystal_density_method 'not measured'
_exptl_crystal_description Irregular
_exptl_crystal_F_000 1436
_exptl_crystal_size_max 0.27
_exptl_crystal_size_mid 0.20
_exptl_crystal_size_min 0.11
_refine_diff_density_max 2.685
_refine_diff_density_min -4.327
_refine_diff_density_rms 0.295
_refine_ls_extinction_coef 0.0046(6)
_refine_ls_extinction_expression Fc^*^=kFc[1+0.001xFc^2^\l^3^/sin(2\q)]^-1/4^
_refine_ls_extinction_method SHELXL
_refine_ls_goodness_of_fit_ref 1.193
_refine_ls_hydrogen_treatment constr
_refine_ls_matrix_type full
_refine_ls_number_parameters 329
_refine_ls_number_reflns 6594
_refine_ls_number_restraints 0
_refine_ls_restrained_S_all 1.193
_refine_ls_R_factor_all 0.0817
_refine_ls_R_factor_gt 0.0667
_refine_ls_shift/su_max 0.009
_refine_ls_shift/su_mean 0.002
_refine_ls_structure_factor_coef Fsqd
_refine_ls_weighting_details 'calc w=1/[\s^2^(Fo^2^)+(0.1588P)^2^+0.0000P] where P=(Fo^2^+2Fc^2^)/3'
_refine_ls_weighting_scheme calc
_refine_ls_wR_factor_gt 0.2059
_refine_ls_wR_factor_ref 0.2400
_reflns_number_gt 5154
_reflns_number_total 6594
_reflns_threshold_expression >2sigma(I)
_cod_data_source_file om9005774_si_002.cif
_cod_data_source_block ju080108_0m
_cod_depositor_comments
;
The following automatic conversions were performed:

'_symmetry_cell_setting' value 'Monoclinic' changed to 'monoclinic'
according to /home/saulius/struct/CIF-dictionaries/cif_core.dic
dictionary named 'cif_core.dic' version 2.4.2 from 2011-04-26.

Automatic conversion script
Id: cif_fix_values 1715 2011-07-08 13:25:40Z adriana 

The following automatic conversions were performed:

'_exptl_crystal_density_meas' value 'not measured' was changed to '?'
- the value is perceived as not measured.

Automatic conversion script
Id: cif_fix_values 3008 2015-01-20 13:52:24Z robertas 
;
_cod_original_cell_volume 3114.3(13)
_cod_original_sg_symbol_H-M P2(1)/c
_cod_database_code 4070034

loop_
_symmetry_equiv_pos_as_xyz
'x, y, z'
'-x, y+1/2, -z+1/2'
'-x, -y, -z'
'x, -y-1/2, z-1/2'

loop_
_atom_site_label
_atom_site_type_symbol
_atom_site_fract_x
_atom_site_fract_y
_atom_site_fract_z
_atom_site_U_iso_or_equiv
_atom_site_adp_type
_atom_site_occupancy
_atom_site_symmetry_multiplicity
_atom_site_calc_flag
_atom_site_refinement_flags
Au1 Au 0.23366(2) -0.00903(3) 0.041871(17) 0.0330(2) Uani 1 1 d .
C1 C 0.2508(6) -0.1920(8) 0.0347(5) 0.037(2) Uani 1 1 d .
C19 C 0.3036(5) 0.2918(7) 0.0356(4) 0.0336(17) Uani 1 1 d .
H19 H 0.2892 0.3785 0.0409 0.040 Uiso 1 1 calc R
C25 C 0.1126(5) 0.2392(7) -0.0285(4) 0.0361(18) Uani 1 1 d .
H25 H 0.1323 0.2212 -0.0719 0.043 Uiso 1 1 calc R
C20 C 0.3181(5) 0.2723(7) -0.0396(4) 0.0333(17) Uani 1 1 d .
H20A H 0.3275 0.1856 -0.0468 0.040 Uiso 1 1 calc R
H20B H 0.2645 0.2980 -0.0755 0.040 Uiso 1 1 calc R
C27 C -0.0407(5) 0.1823(8) -0.1022(5) 0.041(2) Uani 1 1 d .
H27A H -0.0934 0.1325 -0.1030 0.050 Uiso 1 1 calc R
H27B H -0.0178 0.1582 -0.1427 0.050 Uiso 1 1 calc R
C26 C 0.0303(5) 0.1584(8) -0.0339(5) 0.042(2) Uani 1 1 d .
H26A H 0.0482 0.0728 -0.0321 0.051 Uiso 1 1 calc R
H26B H 0.0054 0.1744 0.0067 0.051 Uiso 1 1 calc R
N3 N 0.2614(5) -0.3899(7) 0.0025(5) 0.053(2) Uani 1 1 d .
C14 C 0.1963(6) 0.3781(7) 0.1500(4) 0.0360(18) Uani 1 1 d .
H14A H 0.2603 0.3953 0.1589 0.043 Uiso 1 1 calc R
H14B H 0.1648 0.4293 0.1103 0.043 Uiso 1 1 calc R
N2 N 0.2892(5) -0.3842(7) 0.0720(5) 0.054(2) Uani 1 1 d .
H2 H 0.3082 -0.4451 0.1003 0.065 Uiso 1 1 calc R
C13 C 0.1797(7) 0.2443(8) 0.1290(4) 0.046(2) Uani 1 1 d .
H13 H 0.1139 0.2360 0.1175 0.055 Uiso 1 1 calc R
C29 C 0.0140(5) 0.3974(8) -0.1034(5) 0.047(2) Uani 1 1 d .
H29A H -0.0043 0.4828 -0.1048 0.056 Uiso 1 1 calc R
H29B H 0.0389 0.3827 -0.1441 0.056 Uiso 1 1 calc R
C30 C 0.0862(5) 0.3738(7) -0.0349(4) 0.0347(17) Uani 1 1 d .
H30A H 0.0639 0.3975 0.0060 0.042 Uiso 1 1 calc R
H30B H 0.1388 0.4235 -0.0345 0.042 Uiso 1 1 calc R
C15 C 0.1654(8) 0.4107(9) 0.2154(5) 0.056(3) Uani 1 1 d .
H15A H 0.1853 0.4935 0.2300 0.067 Uiso 1 1 calc R
H15B H 0.1000 0.4105 0.2030 0.067 Uiso 1 1 calc R
C17 C 0.1813(7) 0.1928(8) 0.2560(5) 0.048(2) Uani 1 1 d .
H17A H 0.2135 0.1417 0.2954 0.057 Uiso 1 1 calc R
H17B H 0.1174 0.1755 0.2475 0.057 Uiso 1 1 calc R
C21 C 0.3993(6) 0.3449(9) -0.0493(5) 0.049(2) Uani 1 1 d .
H21A H 0.4089 0.3273 -0.0960 0.059 Uiso 1 1 calc R
H21B H 0.3874 0.4321 -0.0470 0.059 Uiso 1 1 calc R
C23 C 0.4694(6) 0.3315(10) 0.0823(6) 0.059(3) Uani 1 1 d .
H23A H 0.5233 0.3068 0.1181 0.070 Uiso 1 1 calc R
H23B H 0.4595 0.4181 0.0891 0.070 Uiso 1 1 calc R
C28 C -0.0678(6) 0.3165(9) -0.1097(5) 0.052(2) Uani 1 1 d .
H28A H -0.1102 0.3297 -0.1559 0.062 Uiso 1 1 calc R
H28B H -0.0975 0.3382 -0.0727 0.062 Uiso 1 1 calc R
C18 C 0.2118(9) 0.1616(9) 0.1894(5) 0.066(3) Uani 1 1 d .
H18A H 0.2772 0.1612 0.2018 0.079 Uiso 1 1 calc R
H18B H 0.1915 0.0792 0.1744 0.079 Uiso 1 1 calc R
C24 C 0.3900(6) 0.2592(9) 0.0930(5) 0.045(2) Uani 1 1 d .
H24A H 0.3815 0.2768 0.1401 0.054 Uiso 1 1 calc R
H24B H 0.4021 0.1721 0.0907 0.054 Uiso 1 1 calc R
C16 C 0.1985(9) 0.3279(9) 0.2762(5) 0.066(3) Uani 1 1 d .
H16A H 0.1692 0.3481 0.3137 0.079 Uiso 1 1 calc R
H16B H 0.2629 0.3406 0.2952 0.079 Uiso 1 1 calc R
C22 C 0.4835(6) 0.3120(10) 0.0085(5) 0.053(3) Uani 1 1 d .
H22A H 0.4989 0.2267 0.0031 0.063 Uiso 1 1 calc R
H22B H 0.5335 0.3624 0.0029 0.063 Uiso 1 1 calc R
N1 N 0.2832(5) -0.2666(6) 0.0923(4) 0.0406(17) Uani 1 1 d .
C2 C 0.2365(6) -0.2737(7) -0.0226(5) 0.044(2) Uani 1 1 d .
P1 P 0.20875(16) 0.19749(18) 0.04607(11) 0.0303(5) Uani 1 1 d .
C3 C 0.3098(6) -0.2329(9) 0.1671(5) 0.047(2) Uani 1 1 d .
H3A H 0.3237 -0.3068 0.1958 0.057 Uiso 1 1 calc R
H3B H 0.2596 -0.1925 0.1797 0.057 Uiso 1 1 calc R
C9 C 0.4558(6) -0.1559(10) 0.1470(6) 0.057(3) Uani 1 1 d .
H9 H 0.4505 -0.2140 0.1108 0.068 Uiso 1 1 calc R
C5 C 0.3998(8) -0.0641(10) 0.2378(5) 0.058(3) Uani 1 1 d .
H5 H 0.3553 -0.0563 0.2624 0.070 Uiso 1 1 calc R
C4 C 0.3899(6) -0.1495(9) 0.1848(5) 0.046(2) Uani 1 1 d .
C10 C 0.2884(6) -0.1406(10) -0.1430(6) 0.061(3) Uani 1 1 d .
H10A H 0.2965 -0.0666 -0.1151 0.091 Uiso 1 1 calc R
H10B H 0.2697 -0.1202 -0.1931 0.091 Uiso 1 1 calc R
H10C H 0.3442 -0.1851 -0.1334 0.091 Uiso 1 1 calc R
C12 C 0.0944(7) -0.1452(14) -0.1419(6) 0.080(4) Uani 1 1 d .
H12A H 0.0469 -0.1904 -0.1293 0.121 Uiso 1 1 calc R
H12B H 0.0778 -0.1283 -0.1924 0.121 Uiso 1 1 calc R
H12C H 0.1040 -0.0693 -0.1157 0.121 Uiso 1 1 calc R
C11 C 0.1868(11) -0.3851(13) -0.1701(7) 0.108(6) Uani 1 1 d .
H11A H 0.2365 -0.4384 -0.1495 0.162 Uiso 1 1 calc R
H11B H 0.1858 -0.3687 -0.2192 0.162 Uiso 1 1 calc R
H11C H 0.1314 -0.4239 -0.1680 0.162 Uiso 1 1 calc R
C6 C 0.4754(12) 0.0120(12) 0.2558(7) 0.081(5) Uani 1 1 d .
H6 H 0.4825 0.0671 0.2937 0.097 Uiso 1 1 calc R
C8 C 0.5289(7) -0.0773(13) 0.1625(7) 0.080(4) Uani 1 1 d .
H8 H 0.5715 -0.0797 0.1358 0.095 Uiso 1 1 calc R
C7 C 0.5375(12) 0.0054(12) 0.2184(10) 0.092(6) Uani 1 1 d .
H7 H 0.5874 0.0571 0.2302 0.111 Uiso 1 1 calc R
Si1 Si 0.20009(18) -0.2376(2) -0.11890(15) 0.0488(7) Uani 1 1 d .

loop_
_atom_site_aniso_label
_atom_site_aniso_U_11
_atom_site_aniso_U_22
_atom_site_aniso_U_33
_atom_site_aniso_U_23
_atom_site_aniso_U_13
_atom_site_aniso_U_12
Au1 0.0440(3) 0.0178(3) 0.0376(3) -0.00038(10) 0.0111(2) 0.00050(10)
C1 0.045(5) 0.017(4) 0.057(5) 0.004(3) 0.027(4) 0.004(3)
C19 0.033(4) 0.021(4) 0.043(4) -0.001(3) 0.004(3) 0.006(3)
C25 0.035(4) 0.030(4) 0.042(5) -0.004(3) 0.008(3) -0.005(3)
C20 0.036(4) 0.030(4) 0.036(4) -0.004(3) 0.013(3) 0.002(3)
C27 0.033(4) 0.037(5) 0.054(5) -0.002(4) 0.012(4) -0.012(4)
C26 0.039(5) 0.034(5) 0.058(5) 0.003(4) 0.020(4) -0.005(4)
N3 0.058(5) 0.030(4) 0.075(6) -0.008(4) 0.021(4) -0.004(4)
C14 0.043(4) 0.029(4) 0.037(4) 0.003(3) 0.013(3) 0.001(3)
N2 0.052(5) 0.018(4) 0.097(7) 0.014(4) 0.029(5) 0.003(3)
C13 0.071(6) 0.030(5) 0.039(5) 0.003(4) 0.020(4) -0.004(4)
C29 0.040(5) 0.032(5) 0.060(6) 0.000(4) 0.000(4) 0.000(4)
C30 0.037(4) 0.028(4) 0.042(4) 0.006(3) 0.014(3) 0.001(3)
C15 0.089(8) 0.039(5) 0.043(5) 0.004(4) 0.024(5) 0.006(5)
C17 0.075(6) 0.032(5) 0.037(5) 0.004(4) 0.016(4) -0.002(4)
C21 0.049(5) 0.039(5) 0.069(6) -0.003(5) 0.029(5) 0.000(4)
C23 0.043(5) 0.057(6) 0.074(7) -0.030(5) 0.011(5) 0.000(5)
C28 0.036(5) 0.048(6) 0.067(6) 0.009(5) 0.005(4) 0.002(4)
C18 0.119(9) 0.029(5) 0.053(6) 0.009(4) 0.029(6) 0.006(6)
C24 0.036(5) 0.043(5) 0.051(5) -0.006(4) 0.001(4) 0.005(4)
C16 0.122(10) 0.041(6) 0.044(5) 0.003(4) 0.037(6) 0.010(6)
C22 0.031(4) 0.046(6) 0.079(7) -0.018(5) 0.008(5) -0.007(4)
N1 0.042(4) 0.026(4) 0.058(5) 0.009(3) 0.020(3) 0.004(3)
C2 0.048(5) 0.018(4) 0.070(6) -0.012(4) 0.024(5) -0.005(3)
P1 0.0394(11) 0.0171(10) 0.0360(11) 0.0010(7) 0.0127(9) 0.0008(9)
C3 0.043(5) 0.046(5) 0.053(5) 0.018(4) 0.012(4) 0.002(4)
C9 0.036(5) 0.065(7) 0.074(7) -0.016(6) 0.022(5) -0.004(5)
C5 0.073(7) 0.058(7) 0.046(5) -0.003(5) 0.018(5) -0.007(6)
C4 0.052(5) 0.044(5) 0.043(5) 0.012(4) 0.014(4) 0.018(4)
C10 0.056(6) 0.057(7) 0.072(7) 0.013(5) 0.021(5) 0.016(5)
C12 0.050(6) 0.135(13) 0.052(6) -0.014(7) 0.006(5) 0.009(7)
C11 0.176(15) 0.082(10) 0.088(10) -0.043(8) 0.075(11) -0.053(11)
C6 0.099(12) 0.106(12) 0.033(7) -0.017(5) 0.010(7) -0.018(7)
C8 0.042(6) 0.103(11) 0.093(9) -0.016(8) 0.016(6) -0.008(6)
C7 0.081(11) 0.107(14) 0.079(12) -0.015(7) 0.001(9) -0.039(7)
Si1 0.0542(16) 0.0398(15) 0.0559(16) -0.0159(12) 0.0205(13) -0.0087(12)

loop_
_atom_type_symbol
_atom_type_description
_atom_type_scat_dispersion_real
_atom_type_scat_dispersion_imag
_atom_type_scat_source
C C 0.0033 0.0016 'International Tables Vol C Tables 4.2.6.8 and 6.1.1.4'
H H 0.0000 0.0000 'International Tables Vol C Tables 4.2.6.8 and 6.1.1.4'
N N 0.0061 0.0033 'International Tables Vol C Tables 4.2.6.8 and 6.1.1.4'
P P 0.1023 0.0942 'International Tables Vol C Tables 4.2.6.8 and 6.1.1.4'
Au Au -2.0133 8.8022 'International Tables Vol C Tables 4.2.6.8 and 6.1.1.4'
Si Si 0.0817 0.0704 'International Tables Vol C Tables 4.2.6.8 and 6.1.1.4'

loop_
_geom_angle_atom_site_label_1
_geom_angle_atom_site_label_2
_geom_angle_atom_site_label_3
_geom_angle
C1 Au1 P1 177.5(3)
N1 C1 C2 102.6(8)
N1 C1 Au1 123.9(6)
C2 C1 Au1 133.5(7)
C24 C19 C20 110.0(7)
C24 C19 P1 110.7(6)
C20 C19 P1 109.7(5)
C24 C19 H19 108.8
C20 C19 H19 108.8
P1 C19 H19 108.8
C30 C25 C26 110.7(7)
C30 C25 P1 116.5(6)
C26 C25 P1 113.4(6)
C30 C25 H25 105.0
C26 C25 H25 105.0
P1 C25 H25 105.0
C21 C20 C19 111.2(7)
C21 C20 H20A 109.4
C19 C20 H20A 109.4
C21 C20 H20B 109.4
C19 C20 H20B 109.4
H20A C20 H20B 108.0
C26 C27 C28 111.7(7)
C26 C27 H27A 109.3
C28 C27 H27A 109.3
C26 C27 H27B 109.3
C28 C27 H27B 109.3
H27A C27 H27B 107.9
C27 C26 C25 111.2(7)
C27 C26 H26A 109.4
C25 C26 H26A 109.4
C27 C26 H26B 109.4
C25 C26 H26B 109.4
H26A C26 H26B 108.0
N2 N3 C2 107.9(8)
C15 C14 C13 112.6(7)
C15 C14 H14A 109.1
C13 C14 H14A 109.1
C15 C14 H14B 109.1
C13 C14 H14B 109.1
H14A C14 H14B 107.8
N3 N2 N1 108.4(7)
N3 N2 H2 125.8
N1 N2 H2 125.8
C18 C13 C14 112.4(8)
C18 C13 P1 114.7(7)
C14 C13 P1 115.9(6)
C18 C13 H13 104.0
C14 C13 H13 104.0
P1 C13 H13 104.0
C28 C29 C30 112.2(8)
C28 C29 H29A 109.2
C30 C29 H29A 109.2
C28 C29 H29B 109.2
C30 C29 H29B 109.2
H29A C29 H29B 107.9
C29 C30 C25 110.8(7)
C29 C30 H30A 109.5
C25 C30 H30A 109.5
C29 C30 H30B 109.5
C25 C30 H30B 109.5
H30A C30 H30B 108.1
C16 C15 C14 114.1(8)
C16 C15 H15A 108.7
C14 C15 H15A 108.7
C16 C15 H15B 108.7
C14 C15 H15B 108.7
H15A C15 H15B 107.6
C18 C17 C16 111.2(8)
C18 C17 H17A 109.4
C16 C17 H17A 109.4
C18 C17 H17B 109.4
C16 C17 H17B 109.4
H17A C17 H17B 108.0
C22 C21 C20 110.9(8)
C22 C21 H21A 109.5
C20 C21 H21A 109.5
C22 C21 H21B 109.5
C20 C21 H21B 109.5
H21A C21 H21B 108.1
C24 C23 C22 111.8(8)
C24 C23 H23A 109.2
C22 C23 H23A 109.2
C24 C23 H23B 109.2
C22 C23 H23B 109.2
H23A C23 H23B 107.9
C29 C28 C27 110.6(7)
C29 C28 H28A 109.5
C27 C28 H28A 109.5
C29 C28 H28B 109.5
C27 C28 H28B 109.5
H28A C28 H28B 108.1
C13 C18 C17 115.2(9)
C13 C18 H18A 108.5
C17 C18 H18A 108.5
C13 C18 H18B 108.5
C17 C18 H18B 108.5
H18A C18 H18B 107.5
C23 C24 C19 111.0(8)
C23 C24 H24A 109.4
C19 C24 H24A 109.4
C23 C24 H24B 109.4
C19 C24 H24B 109.4
H24A C24 H24B 108.0
C15 C16 C17 112.7(8)
C15 C16 H16A 109.0
C17 C16 H16A 109.0
C15 C16 H16B 109.0
C17 C16 H16B 109.0
H16A C16 H16B 107.8
C23 C22 C21 111.0(8)
C23 C22 H22A 109.4
C21 C22 H22A 109.4
C23 C22 H22B 109.4
C21 C22 H22B 109.4
H22A C22 H22B 108.0
N2 N1 C1 111.5(8)
N2 N1 C3 120.6(8)
C1 N1 C3 127.9(8)
N3 C2 C1 109.6(8)
N3 C2 Si1 122.5(7)
C1 C2 Si1 127.6(7)
C25 P1 C19 106.0(4)
C25 P1 C13 106.8(4)
C19 P1 C13 108.5(4)
C25 P1 Au1 108.9(3)
C19 P1 Au1 113.8(3)
C13 P1 Au1 112.5(3)
N1 C3 C4 112.9(7)
N1 C3 H3A 109.0
C4 C3 H3A 109.0
N1 C3 H3B 109.0
C4 C3 H3B 109.0
H3A C3 H3B 107.8
C8 C9 C4 120.9(10)
C8 C9 H9 119.5
C4 C9 H9 119.5
C4 C5 C6 121.3(11)
C4 C5 H5 119.3
C6 C5 H5 119.3
C5 C4 C9 118.1(10)
C5 C4 C3 120.9(9)
C9 C4 C3 120.9(9)
Si1 C10 H10A 109.5
Si1 C10 H10B 109.5
H10A C10 H10B 109.5
Si1 C10 H10C 109.5
H10A C10 H10C 109.5
H10B C10 H10C 109.5
Si1 C12 H12A 109.5
Si1 C12 H12B 109.5
H12A C12 H12B 109.5
Si1 C12 H12C 109.5
H12A C12 H12C 109.5
H12B C12 H12C 109.5
Si1 C11 H11A 109.5
Si1 C11 H11B 109.5
H11A C11 H11B 109.5
Si1 C11 H11C 109.5
H11A C11 H11C 109.5
H11B C11 H11C 109.5
C7 C6 C5 119.6(12)
C7 C6 H6 120.2
C5 C6 H6 120.2
C9 C8 C7 118.8(12)
C9 C8 H8 120.6
C7 C8 H8 120.6
C6 C7 C8 121.1(13)
C6 C7 H7 119.4
C8 C7 H7 119.4
C2 Si1 C12 112.1(4)
C2 Si1 C10 108.7(4)
C12 Si1 C10 106.1(6)
C2 Si1 C11 108.3(6)
C12 Si1 C11 111.6(7)
C10 Si1 C11 110.0(5)

loop_
_geom_bond_atom_site_label_1
_geom_bond_atom_site_label_2
_geom_bond_distance
Au1 C1 2.019(8)
Au1 P1 2.286(2)
C1 N1 1.364(11)
C1 C2 1.392(12)
C19 C24 1.536(11)
C19 C20 1.538(11)
C19 P1 1.833(8)
C19 H19 0.9800
C25 C30 1.518(11)
C25 C26 1.519(11)
C25 P1 1.835(8)
C25 H25 0.9800
C20 C21 1.526(11)
C20 H20A 0.9700
C20 H20B 0.9700
C27 C26 1.502(12)
C27 C28 1.517(12)
C27 H27A 0.9700
C27 H27B 0.9700
C26 H26A 0.9700
C26 H26B 0.9700
N3 N2 1.302(11)
N3 C2 1.374(11)
C14 C15 1.500(11)
C14 C13 1.517(12)
C14 H14A 0.9700
C14 H14B 0.9700
N2 N1 1.350(10)
N2 H2 0.8600
C13 C18 1.455(12)
C13 P1 1.839(9)
C13 H13 0.9800
C29 C28 1.512(12)
C29 C30 1.513(11)
C29 H29A 0.9700
C29 H29B 0.9700
C30 H30A 0.9700
C30 H30B 0.9700
C15 C16 1.464(13)
C15 H15A 0.9700
C15 H15B 0.9700
C17 C18 1.513(12)
C17 C16 1.528(13)
C17 H17A 0.9700
C17 H17B 0.9700
C21 C22 1.517(12)
C21 H21A 0.9700
C21 H21B 0.9700
C23 C24 1.507(13)
C23 C22 1.510(13)
C23 H23A 0.9700
C23 H23B 0.9700
C28 H28A 0.9700
C28 H28B 0.9700
C18 H18A 0.9700
C18 H18B 0.9700
C24 H24A 0.9700
C24 H24B 0.9700
C16 H16A 0.9700
C16 H16B 0.9700
C22 H22A 0.9700
C22 H22B 0.9700
N1 C3 1.442(12)
C2 Si1 1.840(10)
C3 C4 1.495(13)
C3 H3A 0.9700
C3 H3B 0.9700
C9 C8 1.382(14)
C9 C4 1.390(12)
C9 H9 0.9300
C5 C4 1.362(13)
C5 C6 1.394(18)
C5 H5 0.9300
C10 Si1 1.867(11)
C10 H10A 0.9600
C10 H10B 0.9600
C10 H10C 0.9600
C12 Si1 1.862(11)
C12 H12A 0.9600
C12 H12B 0.9600
C12 H12C 0.9600
C11 Si1 1.869(12)
C11 H11A 0.9600
C11 H11B 0.9600
C11 H11C 0.9600
C6 C7 1.34(2)
C6 H6 0.9300
C8 C7 1.39(2)
C8 H8 0.9300
C7 H7 0.9300
